data_4075180
loop_
_publ_author_name
'Barbasiewicz, Micha\/l'
'Szadkowska, Anna'
'Bujok, Robert'
'Grela, Karol'

_publ_section_title
;
 Structure and Activity Peculiarities of Ruthenium Quinoline and
 Quinoxaline Complexes:&#x00A0; Novel Metathesis Catalysts
;
_journal_issue 15
_journal_name_full Organometallics
_journal_page_first 3599
_journal_paper_doi 10.1021/om060091u
_journal_volume 25
_journal_year 2006
_chemical_formula_moiety 'C31 H33 Cl2 N3 Ru'
_chemical_formula_sum 'C31 H33 Cl2 N3 Ru'
_chemical_formula_weight 619.57
_chemical_name_systematic
;
 ?
;
_space_group_IT_number 15
_symmetry_cell_setting monoclinic
_symmetry_Int_Tables_number 15
_symmetry_space_group_name_Hall '-C 2yc'
_symmetry_space_group_name_H-M 'C 1 2/c 1'
_atom_sites_solution_hydrogens geom
_atom_sites_solution_primary direct
_atom_sites_solution_secondary difmap
_audit_creation_method SHELXL-97
_cell_angle_alpha 90.00
_cell_angle_beta 123.864(2)
_cell_angle_gamma 90.00
_cell_formula_units_Z 8
_cell_length_a 28.1947(2)
_cell_length_b 17.6289(6)
_cell_length_c 16.2675(9)
_cell_measurement_reflns_used 5241
_cell_measurement_temperature 100(2)
_cell_measurement_theta_max 26.02
_cell_measurement_theta_min 1.00
_cell_volume 6714.0(5)
_computing_cell_refinement 'Denzo & Scalepak (Otwinowski, Minor, 1997)'
_computing_data_collection 'Collect (Nonius B.V. 1998)'
_computing_data_reduction 'Denzo & Scalepak (Otwinowski, Minor, 1997)'
_computing_structure_refinement 'SHELXL-97 (Sheldrick, 1997)'
_computing_structure_solution 'SHELXS-97 (Sheldrick, 1990)'
_diffrn_ambient_temperature 100(2)
_diffrn_measured_fraction_theta_full 0.997
_diffrn_measured_fraction_theta_max 0.997
_diffrn_measurement_details
;
   91 frames, \w rotation 2.0\% per frame (160s per frame)
;
_diffrn_measurement_device '\k-geometry diffractometr'
_diffrn_measurement_device_type 'Nonius Kappa-CCD'
_diffrn_measurement_method 'area detector \w scans'
_diffrn_radiation_monochromator graphite
_diffrn_radiation_source 'fine-focus sealed tube'
_diffrn_radiation_type MoK\a
_diffrn_radiation_wavelength 0.71073
_diffrn_reflns_av_R_equivalents 0.0318
_diffrn_reflns_av_sigmaI/netI 0.0628
_diffrn_reflns_limit_h_max 30
_diffrn_reflns_limit_h_min -30
_diffrn_reflns_limit_k_max 19
_diffrn_reflns_limit_k_min -17
_diffrn_reflns_limit_l_max 17
_diffrn_reflns_limit_l_min -17
_diffrn_reflns_number 8439
_diffrn_reflns_theta_full 23.00
_diffrn_reflns_theta_max 23.00
_diffrn_reflns_theta_min 2.41
_exptl_absorpt_coefficient_mu 0.647
_exptl_absorpt_correction_type multi-scan
_exptl_absorpt_process_details 'Scalepak (Otwinowski, Minor, 1997)'
_exptl_crystal_colour green
_exptl_crystal_density_diffrn 1.226
_exptl_crystal_density_method 'not measured'
_exptl_crystal_description prism
_exptl_crystal_F_000 2544
_exptl_crystal_size_max 0.38
_exptl_crystal_size_mid 0.30
_exptl_crystal_size_min 0.20
_refine_diff_density_max 0.376
_refine_diff_density_min -0.496
_refine_diff_density_rms 0.076
_refine_ls_extinction_method none
_refine_ls_goodness_of_fit_ref 1.000
_refine_ls_hydrogen_treatment mixed
_refine_ls_matrix_type full
_refine_ls_number_parameters 334
_refine_ls_number_reflns 4663
_refine_ls_number_restraints 0
_refine_ls_restrained_S_all 1.000
_refine_ls_R_factor_all 0.0496
_refine_ls_R_factor_gt 0.0364
_refine_ls_shift/su_max 0.010
_refine_ls_shift/su_mean 0.001
_refine_ls_structure_factor_coef Fsqd
_refine_ls_weighting_details 'calc w=1/[\s^2^(Fo^2^)+(0.0488P)^2^+0.0000P] where P=(Fo^2^+2Fc^2^)/3'
_refine_ls_weighting_scheme calc
_refine_ls_wR_factor_gt 0.0908
_refine_ls_wR_factor_ref 0.0942
_reflns_number_gt 3590
_reflns_number_total 4663
_reflns_threshold_expression I>2\s(I)
_cod_data_source_file om060091usi20060503_032955.cif
_cod_data_source_block C0083
_cod_depositor_comments
;
The following automatic conversions were performed:

'_exptl_absorpt_correction_type' value 'multiscan' changed to
'multi-scan' according to
/home/saulius/struct/CIF-dictionaries/cif_core.dic dictionary named
'cif_core.dic' version 2.4.1 from 2010-06-29.

Automatic conversion script
Id: cif_fix_values 1715 2011-07-08 13:25:40Z adriana 
;
_cod_original_cell_volume 6713.9(6)
_cod_original_sg_symbol_H-M 'C 2/c'
_cod_database_code 4075180

loop_
_symmetry_equiv_pos_as_xyz
'x, y, z'
'-x, y, -z+1/2'
'x+1/2, y+1/2, z'
'-x+1/2, y+1/2, -z+1/2'
'-x, -y, -z'
'x, -y, z-1/2'
'-x+1/2, -y+1/2, -z'
'x+1/2, -y+1/2, z-1/2'

loop_
_atom_site_label
_atom_site_type_symbol
_atom_site_fract_x
_atom_site_fract_y
_atom_site_fract_z
_atom_site_U_iso_or_equiv
_atom_site_adp_type
_atom_site_occupancy
_atom_site_symmetry_multiplicity
_atom_site_calc_flag
_atom_site_refinement_flags
C1 C 0.21139(16) 0.0562(2) 0.8578(3) 0.0180(9) Uani 1 1 d .
C2 C 0.24821(18) 0.1259(2) 1.0051(3) 0.0217(10) Uani 1 1 d .
H2A H 0.2250 0.1429 1.0300 0.026 Uiso 1 1 calc R
H2B H 0.2818 0.1595 1.0320 0.026 Uiso 1 1 calc R
C3 C 0.26646(19) 0.0432(2) 1.0328(3) 0.0264(10) Uani 1 1 d .
H3A H 0.3086 0.0382 1.0729 0.032 Uiso 1 1 calc R
H3B H 0.2513 0.0213 1.0698 0.032 Uiso 1 1 calc R
C4 C 0.21457(17) 0.2436(2) 0.8175(3) 0.0202(10) Uani 1 1 d .
C5 C 0.18690(18) 0.3112(2) 0.7697(3) 0.0210(10) Uani 1 1 d .
H5 H 0.2056 0.3460 0.7522 0.025 Uiso 1 1 calc R
C6 C 0.13286(18) 0.3290(2) 0.7472(3) 0.0229(10) Uani 1 1 d .
C7 C 0.10620(17) 0.2777(2) 0.7739(3) 0.0222(10) Uani 1 1 d .
H7 H 0.0694 0.2898 0.7594 0.027 Uiso 1 1 calc R
C8 C 0.13150(17) 0.2091(2) 0.8214(3) 0.0198(9) Uani 1 1 d .
C9 C 0.18535(17) 0.19284(19) 0.8402(3) 0.0188(9) Uani 1 1 d .
C10 C 0.27408(17) 0.2261(2) 0.8450(3) 0.0237(10) Uani 1 1 d .
H10A H 0.2876 0.2677 0.8230 0.036 Uiso 1 1 calc R
H10B H 0.2736 0.1789 0.8128 0.036 Uiso 1 1 calc R
H10C H 0.2997 0.2206 0.9170 0.036 Uiso 1 1 calc R
C11 C 0.10271(19) 0.4020(2) 0.6940(3) 0.0325(11) Uani 1 1 d .
H11A H 0.1272 0.4313 0.6804 0.049 Uiso 1 1 calc R
H11B H 0.0949 0.4320 0.7359 0.049 Uiso 1 1 calc R
H11C H 0.0667 0.3899 0.6316 0.049 Uiso 1 1 calc R
C12 C 0.10108(18) 0.1559(2) 0.8489(3) 0.0238(10) Uani 1 1 d .
H12A H 0.0643 0.1779 0.8293 0.036 Uiso 1 1 calc R
H12B H 0.1244 0.1476 0.9207 0.036 Uiso 1 1 calc R
H12C H 0.0947 0.1074 0.8148 0.036 Uiso 1 1 calc R
C13 C 0.23080(18) -0.0744(2) 0.9178(3) 0.0220(10) Uani 1 1 d .
C14 C 0.27164(18) -0.1207(2) 0.9210(3) 0.0236(10) Uani 1 1 d .
C15 C 0.25788(19) -0.1973(2) 0.8973(3) 0.0241(10) Uani 1 1 d .
H15 H 0.2848 -0.2295 0.8969 0.029 Uiso 1 1 calc R
C16 C 0.20711(19) -0.2280(2) 0.8746(3) 0.0254(10) Uani 1 1 d .
C17 C 0.16953(19) -0.1807(2) 0.8813(3) 0.0255(10) Uani 1 1 d .
H17 H 0.1353 -0.2016 0.8700 0.031 Uiso 1 1 calc R
C18 C 0.18067(17) -0.1041(2) 0.9039(3) 0.0209(10) Uani 1 1 d .
C19 C 0.33019(18) -0.0911(2) 0.9554(3) 0.0289(11) Uani 1 1 d .
H19A H 0.3527 -0.1319 0.9521 0.043 Uiso 1 1 calc R
H19B H 0.3495 -0.0731 1.0238 0.043 Uiso 1 1 calc R
H19C H 0.3264 -0.0491 0.9126 0.043 Uiso 1 1 calc R
C20 C 0.1923(2) -0.3107(2) 0.8465(3) 0.0336(12) Uani 1 1 d .
H20A H 0.1545 -0.3213 0.8332 0.050 Uiso 1 1 calc R
H20B H 0.2209 -0.3428 0.9011 0.050 Uiso 1 1 calc R
H20C H 0.1920 -0.3215 0.7871 0.050 Uiso 1 1 calc R
C21 C 0.14105(18) -0.0564(2) 0.9173(3) 0.0250(10) Uani 1 1 d .
H21A H 0.1086 -0.0873 0.9042 0.038 Uiso 1 1 calc R
H21B H 0.1271 -0.0135 0.8711 0.038 Uiso 1 1 calc R
H21C H 0.1617 -0.0373 0.9854 0.038 Uiso 1 1 calc R
C22 C 0.15993(17) 0.1075(2) 0.6593(3) 0.0201(9) Uani 1 1 d .
H22 H 0.1869 0.1390 0.6581 0.024 Uiso 1 1 calc R
C23 C 0.10143(18) 0.1311(2) 0.6116(3) 0.0222(10) Uani 1 1 d .
C24 C 0.07473(18) 0.1962(2) 0.5583(3) 0.0249(10) Uani 1 1 d .
H24 H 0.0962 0.2328 0.5493 0.030 Uiso 1 1 calc R
C25 C 0.01652(18) 0.2094(2) 0.5170(3) 0.0297(11) Uani 1 1 d .
H25 H -0.0005 0.2552 0.4820 0.036 Uiso 1 1 calc R
C26 C -0.01602(19) 0.1569(2) 0.5267(3) 0.0254(10) Uani 1 1 d .
H26 H -0.0554 0.1666 0.4982 0.030 Uiso 1 1 calc R
C27 C 0.00892(17) 0.0880(2) 0.5794(3) 0.0235(10) Uani 1 1 d .
C28 C -0.02174(19) 0.0286(2) 0.5889(3) 0.0254(10) Uani 1 1 d .
H28 H -0.0613 0.0337 0.5627 0.030 Uiso 1 1 calc R
C29 C 0.00731(18) -0.0360(2) 0.6370(3) 0.0261(10) Uani 1 1 d .
H29 H -0.0125 -0.0768 0.6431 0.031 Uiso 1 1 calc R
C30 C 0.06572(17) -0.0431(2) 0.6772(3) 0.0210(10) Uani 1 1 d .
H30 H 0.0843 -0.0893 0.7089 0.025 Uiso 1 1 calc R
C31 C 0.06704(17) 0.0770(2) 0.6214(3) 0.0207(10) Uani 1 1 d .
N1 N 0.21374(14) 0.12496(16) 0.8947(2) 0.0208(8) Uani 1 1 d .
N2 N 0.24052(14) 0.00657(16) 0.9349(2) 0.0203(8) Uani 1 1 d .
N3 N 0.09616(13) 0.01243(16) 0.6728(2) 0.0175(7) Uani 1 1 d .
Cl1 Cl 0.27480(4) 0.02807(5) 0.75513(7) 0.0228(2) Uani 1 1 d .
Cl2 Cl 0.16346(4) -0.08732(5) 0.61438(7) 0.0230(3) Uani 1 1 d .
Ru1 Ru 0.181518(14) 0.015851(16) 0.72185(2) 0.01748(13) Uani 1 1 d .

loop_
_atom_site_aniso_label
_atom_site_aniso_U_11
_atom_site_aniso_U_22
_atom_site_aniso_U_33
_atom_site_aniso_U_23
_atom_site_aniso_U_13
_atom_site_aniso_U_12
C1 0.020(2) 0.018(2) 0.022(2) -0.0021(18) 0.015(2) -0.0038(17)
C2 0.030(3) 0.022(2) 0.017(2) -0.0049(17) 0.015(2) -0.0036(18)
C3 0.036(3) 0.027(2) 0.017(2) 0.0003(18) 0.015(2) 0.001(2)
C4 0.032(3) 0.017(2) 0.014(2) -0.0067(16) 0.014(2) -0.0056(18)
C5 0.032(3) 0.015(2) 0.020(2) -0.0024(17) 0.017(2) -0.0023(18)
C6 0.028(3) 0.020(2) 0.021(3) -0.0021(17) 0.014(2) -0.0004(19)
C7 0.022(2) 0.027(2) 0.020(2) -0.0006(18) 0.013(2) 0.0031(19)
C8 0.024(3) 0.020(2) 0.016(2) -0.0045(17) 0.011(2) -0.0047(18)
C9 0.025(3) 0.0121(19) 0.015(2) -0.0027(16) 0.009(2) -0.0018(17)
C10 0.028(3) 0.019(2) 0.027(3) -0.0035(17) 0.017(2) -0.0016(18)
C11 0.032(3) 0.028(2) 0.038(3) 0.008(2) 0.020(3) 0.005(2)
C12 0.029(3) 0.022(2) 0.025(3) 0.0008(18) 0.018(2) -0.0006(18)
C13 0.029(3) 0.023(2) 0.015(2) 0.0018(17) 0.013(2) 0.0034(19)
C14 0.034(3) 0.026(2) 0.016(2) 0.0037(17) 0.017(2) 0.004(2)
C15 0.034(3) 0.022(2) 0.021(3) 0.0043(18) 0.018(2) 0.008(2)
C16 0.040(3) 0.023(2) 0.017(2) 0.0036(17) 0.019(2) 0.008(2)
C17 0.028(3) 0.031(2) 0.020(3) 0.0027(18) 0.014(2) -0.001(2)
C18 0.027(3) 0.019(2) 0.019(2) 0.0023(17) 0.014(2) 0.0030(18)
C19 0.031(3) 0.029(2) 0.031(3) 0.0032(19) 0.019(2) 0.004(2)
C20 0.054(3) 0.026(2) 0.032(3) -0.0009(19) 0.030(3) -0.002(2)
C21 0.027(3) 0.030(2) 0.020(3) -0.0013(18) 0.014(2) 0.0019(19)
C22 0.024(3) 0.021(2) 0.020(2) -0.0079(17) 0.015(2) -0.0057(18)
C23 0.029(3) 0.023(2) 0.016(2) -0.0007(17) 0.014(2) -0.0016(19)
C24 0.028(3) 0.026(2) 0.020(3) 0.0001(18) 0.012(2) 0.0008(19)
C25 0.029(3) 0.025(2) 0.028(3) -0.0021(19) 0.011(2) 0.000(2)
C26 0.025(3) 0.026(2) 0.023(3) -0.0026(18) 0.012(2) 0.007(2)
C27 0.019(3) 0.035(2) 0.017(2) -0.0041(18) 0.010(2) -0.0017(19)
C28 0.024(2) 0.037(3) 0.019(2) -0.0013(19) 0.014(2) 0.002(2)
C29 0.030(3) 0.031(2) 0.022(3) -0.0056(19) 0.018(2) -0.011(2)
C30 0.027(3) 0.021(2) 0.018(2) -0.0017(17) 0.014(2) -0.0016(19)
C31 0.025(3) 0.030(2) 0.010(2) -0.0039(17) 0.011(2) -0.0025(19)
N1 0.025(2) 0.0203(18) 0.016(2) -0.0018(14) 0.0110(17) 0.0001(15)
N2 0.026(2) 0.0186(17) 0.0187(19) -0.0010(14) 0.0138(17) 0.0012(15)
N3 0.0207(19) 0.0183(17) 0.0129(18) 0.0002(14) 0.0090(16) 0.0008(15)
Cl1 0.0212(6) 0.0271(5) 0.0227(6) -0.0032(4) 0.0139(5) -0.0019(4)
Cl2 0.0240(6) 0.0234(5) 0.0220(6) -0.0045(4) 0.0130(5) -0.0005(4)
Ru1 0.0194(2) 0.01880(19) 0.0160(2) -0.00118(13) 0.01095(16) -0.00032(14)

loop_
_atom_type_symbol
_atom_type_description
_atom_type_scat_dispersion_real
_atom_type_scat_dispersion_imag
_atom_type_scat_source
C C 0.0033 0.0016 'International Tables Vol C Tables 4.2.6.8 and 6.1.1.4'
H H 0.0000 0.0000 'International Tables Vol C Tables 4.2.6.8 and 6.1.1.4'
N N 0.0061 0.0033 'International Tables Vol C Tables 4.2.6.8 and 6.1.1.4'
Cl Cl 0.1484 0.1585 'International Tables Vol C Tables 4.2.6.8 and 6.1.1.4'
Ru Ru -1.2594 0.8363 'International Tables Vol C Tables 4.2.6.8 and 6.1.1.4'

loop_
_geom_angle_atom_site_label_1
_geom_angle_atom_site_label_2
_geom_angle_atom_site_label_3
_geom_angle
N1 C1 N2 108.4(3)
N1 C1 Ru1 134.5(3)
N2 C1 Ru1 116.9(2)
N1 C2 C3 103.4(3)
N1 C2 H2A 111.1
C3 C2 H2A 111.1
N1 C2 H2B 111.1
C3 C2 H2B 111.1
H2A C2 H2B 109.0
N2 C3 C2 102.4(3)
N2 C3 H3A 111.3
C2 C3 H3A 111.3
N2 C3 H3B 111.3
C2 C3 H3B 111.3
H3A C3 H3B 109.2
C5 C4 C9 117.6(4)
C5 C4 C10 121.5(3)
C9 C4 C10 120.8(3)
C6 C5 C4 121.9(4)
C6 C5 H5 119.0
C4 C5 H5 119.0
C5 C6 C7 118.4(4)
C5 C6 C11 121.7(4)
C7 C6 C11 120.0(4)
C6 C7 C8 122.4(4)
C6 C7 H7 118.8
C8 C7 H7 118.8
C7 C8 C9 117.1(3)
C7 C8 C12 120.4(4)
C9 C8 C12 122.5(3)
C4 C9 C8 122.5(3)
C4 C9 N1 119.2(4)
C8 C9 N1 118.0(3)
C4 C10 H10A 109.5
C4 C10 H10B 109.5
H10A C10 H10B 109.5
C4 C10 H10C 109.5
H10A C10 H10C 109.5
H10B C10 H10C 109.5
C6 C11 H11A 109.5
C6 C11 H11B 109.5
H11A C11 H11B 109.5
C6 C11 H11C 109.5
H11A C11 H11C 109.5
H11B C11 H11C 109.5
C8 C12 H12A 109.5
C8 C12 H12B 109.5
H12A C12 H12B 109.5
C8 C12 H12C 109.5
H12A C12 H12C 109.5
H12B C12 H12C 109.5
C14 C13 C18 121.8(3)
C14 C13 N2 120.4(4)
C18 C13 N2 117.7(3)
C13 C14 C15 117.4(4)
C13 C14 C19 121.6(3)
C15 C14 C19 120.9(4)
C16 C15 C14 122.8(4)
C16 C15 H15 118.6
C14 C15 H15 118.6
C15 C16 C17 117.7(4)
C15 C16 C20 122.1(4)
C17 C16 C20 120.2(4)
C18 C17 C16 122.1(4)
C18 C17 H17 119.0
C16 C17 H17 119.0
C17 C18 C13 117.7(4)
C17 C18 C21 120.3(4)
C13 C18 C21 122.0(3)
C14 C19 H19A 109.5
C14 C19 H19B 109.5
H19A C19 H19B 109.5
C14 C19 H19C 109.5
H19A C19 H19C 109.5
H19B C19 H19C 109.5
C16 C20 H20A 109.5
C16 C20 H20B 109.5
H20A C20 H20B 109.5
C16 C20 H20C 109.5
H20A C20 H20C 109.5
H20B C20 H20C 109.5
C18 C21 H21A 109.5
C18 C21 H21B 109.5
H21A C21 H21B 109.5
C18 C21 H21C 109.5
H21A C21 H21C 109.5
H21B C21 H21C 109.5
C23 C22 Ru1 118.9(3)
C23 C22 H22 120.5
Ru1 C22 H22 120.5
C24 C23 C31 117.2(4)
C24 C23 C22 129.7(4)
C31 C23 C22 113.0(3)
C23 C24 C25 121.4(4)
C23 C24 H24 119.3
C25 C24 H24 119.3
C26 C25 C24 120.8(4)
C26 C25 H25 119.6
C24 C25 H25 119.6
C25 C26 C27 120.4(4)
C25 C26 H26 119.8
C27 C26 H26 119.8
C31 C27 C28 117.7(4)
C31 C27 C26 117.7(4)
C28 C27 C26 124.6(4)
C29 C28 C27 118.0(4)
C29 C28 H28 121.0
C27 C28 H28 121.0
C28 C29 C30 121.1(4)
C28 C29 H29 119.4
C30 C29 H29 119.4
N3 C30 C29 122.4(4)
N3 C30 H30 118.8
C29 C30 H30 118.8
N3 C31 C27 123.5(4)
N3 C31 C23 114.0(3)
C27 C31 C23 122.5(4)
C1 N1 C9 127.3(3)
C1 N1 C2 112.7(3)
C9 N1 C2 119.9(3)
C1 N2 C13 120.2(3)
C1 N2 C3 113.1(3)
C13 N2 C3 124.2(3)
C30 N3 C31 117.1(3)
C30 N3 Ru1 130.3(3)
C31 N3 Ru1 112.4(2)
C22 Ru1 C1 96.08(15)
C22 Ru1 N3 81.73(15)
C1 Ru1 N3 96.82(13)
C22 Ru1 Cl2 113.56(12)
C1 Ru1 Cl2 150.36(11)
N3 Ru1 Cl2 88.15(8)
C22 Ru1 Cl1 91.69(13)
C1 Ru1 Cl1 89.16(11)
N3 Ru1 Cl1 171.52(9)
Cl2 Ru1 Cl1 89.61(3)

loop_
_geom_bond_atom_site_label_1
_geom_bond_atom_site_label_2
_geom_bond_distance
C1 N1 1.338(5)
C1 N2 1.365(5)
C1 Ru1 2.008(4)
C2 N1 1.491(5)
C2 C3 1.527(5)
C2 H2A 0.9900
C2 H2B 0.9900
C3 N2 1.480(5)
C3 H3A 0.9900
C3 H3B 0.9900
C4 C5 1.399(5)
C4 C9 1.399(5)
C4 C10 1.508(5)
C5 C6 1.390(6)
C5 H5 0.9500
C6 C7 1.392(5)
C6 C11 1.519(5)
C7 C8 1.397(5)
C7 H7 0.9500
C8 C9 1.401(6)
C8 C12 1.499(5)
C9 N1 1.438(5)
C10 H10A 0.9800
C10 H10B 0.9800
C10 H10C 0.9800
C11 H11A 0.9800
C11 H11B 0.9800
C11 H11C 0.9800
C12 H12A 0.9800
C12 H12B 0.9800
C12 H12C 0.9800
C13 C14 1.388(5)
C13 C18 1.402(5)
C13 N2 1.451(5)
C14 C15 1.399(5)
C14 C19 1.510(6)
C15 C16 1.374(6)
C15 H15 0.9500
C16 C17 1.400(6)
C16 C20 1.515(5)
C17 C18 1.389(5)
C17 H17 0.9500
C18 C21 1.508(5)
C19 H19A 0.9800
C19 H19B 0.9800
C19 H19C 0.9800
C20 H20A 0.9800
C20 H20B 0.9800
C20 H20C 0.9800
C21 H21A 0.9800
C21 H21B 0.9800
C21 H21C 0.9800
C22 C23 1.439(6)
C22 Ru1 1.823(4)
C22 H22 0.9500
C23 C24 1.381(5)
C23 C31 1.431(5)
C24 C25 1.404(6)
C24 H24 0.9500
C25 C26 1.372(6)
C25 H25 0.9500
C26 C27 1.426(6)
C26 H26 0.9500
C27 C31 1.393(6)
C27 C28 1.420(6)
C28 C29 1.366(6)
C28 H28 0.9500
C29 C30 1.398(6)
C29 H29 0.9500
C30 N3 1.330(5)
C30 H30 0.9500
C31 N3 1.380(5)
N3 Ru1 2.072(3)
Cl1 Ru1 2.3812(10)
Cl2 Ru1 2.3731(10)
